data_1549729
loop_
_publ_author_name
'Qin, Qi-Pin'
'Wang, Shulong'
'Tan, Mingxiong'
'Wang, Zhen-Feng'
'Huang, Xiao-Ling'
'Wei, Qingmin'
'Shi, Bei-Bei'
'Zou, Bi-Qun'
'Liang, Hong'

_publ_section_title
;
 Synthesis and antitumor mechanisms of two novel platinum(II) complexes
 with 3-(2&#x2032;-benzimidazolyl)-7-methoxycoumarin
;
_journal_name_full Metallomics
_journal_paper_doi 10.1039/C8MT00125A
_journal_year 2018
_chemical_formula_moiety 'C21 H23 Cl3 N2 O5 Pt2 S2'
_chemical_formula_sum 'C21 H23 Cl3 N2 O5 Pt2 S2'
_chemical_formula_weight 944.07
_space_group_crystal_system triclinic
_space_group_IT_number 2
_space_group_name_Hall '-P 1'
_space_group_name_H-M_alt 'P -1'
_symmetry_Int_Tables_number 2
_symmetry_space_group_name_Hall '-P 1'
_symmetry_space_group_name_H-M 'P -1'
_atom_sites_solution_primary direct
_audit_creation_date 2006-06-13
_audit_creation_method
;
Olex2 1.2
(compiled 2016.02.19 svn.r3266 for OlexSys, GUI svn.r5155)
;
_audit_update_record
;
2018-04-06 deposited with the CCDC.
2018-07-26 downloaded from the CCDC.
;
_cell_angle_alpha 66.332(6)
_cell_angle_beta 88.609(4)
_cell_angle_gamma 71.401(5)
_cell_formula_units_Z 2
_cell_length_a 9.4211(4)
_cell_length_b 12.9359(8)
_cell_length_c 13.8521(8)
_cell_measurement_reflns_used 5931
_cell_measurement_temperature 296(2)
_cell_measurement_theta_max 26.37
_cell_measurement_theta_min 3.27
_cell_volume 1454.91(16)
_computing_molecular_graphics 'Olex2 (Dolomanov et al., 2009)'
_computing_publication_material 'Olex2 (Dolomanov et al., 2009)'
_computing_structure_refinement 'olex2.refine (Bourhis et al., 2015)'
_computing_structure_solution 'SIR2004 (Burla et al., 2007)'
_diffrn_ambient_temperature 296.15
_diffrn_measured_fraction_theta_full 0.9975
_diffrn_measured_fraction_theta_max 0.9975
_diffrn_measurement_device_type 'SuperNova, Single source at offset, Eos'
_diffrn_radiation_type 'Mo K\a'
_diffrn_radiation_wavelength 0.71073
_diffrn_reflns_av_R_equivalents 0.0401
_diffrn_reflns_av_unetI/netI 0.0827
_diffrn_reflns_limit_h_max 12
_diffrn_reflns_limit_h_min -12
_diffrn_reflns_limit_k_max 17
_diffrn_reflns_limit_k_min -13
_diffrn_reflns_limit_l_max 18
_diffrn_reflns_limit_l_min -17
_diffrn_reflns_number 10849
_diffrn_reflns_theta_full 26.3701
_diffrn_reflns_theta_max 26.37
_diffrn_reflns_theta_min 3.27
_exptl_absorpt_coefficient_mu 10.054
_exptl_crystal_colour red
_exptl_crystal_density_diffrn 2.1549
_exptl_crystal_description plate
_exptl_crystal_F_000 879.6174
_exptl_crystal_size_max 0.22
_exptl_crystal_size_mid 0.2
_exptl_crystal_size_min 0.18
_refine_diff_density_max 4.6220
_refine_diff_density_min -2.6337
_refine_diff_density_rms 0.3533
_refine_ls_d_res_high 0.8001
_refine_ls_d_res_low 6.2205
_refine_ls_goodness_of_fit_ref 1.0436
_refine_ls_hydrogen_treatment constr
_refine_ls_matrix_type full
_refine_ls_number_constraints 36
_refine_ls_number_parameters 320
_refine_ls_number_reflns 5931
_refine_ls_number_restraints 0
_refine_ls_restrained_S_all 1.0436
_refine_ls_R_factor_all 0.0850
_refine_ls_R_factor_gt 0.0528
_refine_ls_shift/su_max 0.0009
_refine_ls_shift/su_mean 0.0000
_refine_ls_structure_factor_coef Fsqd
_refine_ls_weighting_details 'w=1/[\s^2^(Fo^2^)+(0.0579P)^2^+9.7988P] where P=(Fo^2^+2Fc^2^)/3'
_refine_ls_weighting_scheme calc
_refine_ls_wR_factor_gt 0.1259
_refine_ls_wR_factor_ref 0.1491
_reflns_Friedel_coverage 0.0
_reflns_limit_h_max 11
_reflns_limit_h_min -11
_reflns_limit_k_max 16
_reflns_limit_k_min -14
_reflns_limit_l_max 17
_reflns_limit_l_min 0
_reflns_number_gt 4120
_reflns_number_total 5931
_reflns_threshold_expression I>=2u(I)
_cod_data_source_file c8mt00125a2.cif
_cod_data_source_block 1(4)
_cod_database_code 1549729
_olex2_refinement_description
;
1. Fixed Uiso
 At 1.2 times of:
  All C(H) groups
 At 1.5 times of:
  All C(H,H,H) groups
2.a Aromatic/amide H refined with riding coordinates:
 C11(H11), C12(H12), C20(H20), C19(H19), C17(H17), C18(H18), C8(H8), C7(H7)
2.b Idealised Me refined as rotating group:
 C5(H5a,H5b,H5c), C3(H3a,H3b,H3c), C1(H1a,H1b,H1c), C2(H2a,H2b,H2c), C4(H4a,
 H4b,H4c)
;
_olex2_submission_special_instructions 'No special instructions were received'

loop_
_space_group_symop_id
_space_group_symop_operation_xyz
1 x,y,z
2 -x,-y,-z

loop_
_atom_site_label
_atom_site_type_symbol
_atom_site_fract_x
_atom_site_fract_y
_atom_site_fract_z
_atom_site_U_iso_or_equiv
_atom_site_adp_type
_atom_site_occupancy
_atom_site_refinement_flags_posn
Pt2 Pt 0.29866(6) 0.94503(4) 0.28266(4) 0.03964(17) Uani 1.000000 .
Pt1 Pt 0.29022(6) 1.34932(4) -0.13754(4) 0.04527(18) Uani 1.000000 .
S1 S 0.0518(4) 1.3777(3) -0.1095(3) 0.0505(8) Uani 1.000000 .
Cl2 Cl 0.5406(5) 1.3174(4) -0.1649(4) 0.0765(13) Uani 1.000000 .
Cl3 Cl 0.4287(5) 0.9249(4) 0.4318(3) 0.0660(11) Uani 1.000000 .
N2 N 0.3438(11) 1.0924(9) 0.1772(7) 0.039(2) Uani 1.000000 .
O3 O 0.1917(12) 0.9399(10) 0.1615(8) 0.066(3) Uani 1.000000 .
O4 O 0.1714(10) 0.9265(8) 0.0098(6) 0.042(2) Uani 1.000000 .
N1 N 0.3590(11) 1.2298(9) 0.0163(8) 0.042(2) Uani 1.000000 .
C15 C 0.3306(12) 1.1257(10) 0.0697(8) 0.031(2) Uani 1.000000 .
C13 C 0.2939(12) 1.0618(10) 0.0151(9) 0.032(2) Uani 1.000000 .
C10 C 0.1984(14) 0.9502(11) -0.0950(10) 0.041(3) Uani 1.000000 .
C14 C 0.2210(13) 0.9755(10) 0.0641(9) 0.035(3) Uani 1.000000 .
Cl1 Cl 0.2199(6) 1.4860(4) -0.3112(3) 0.0867(14) Uani 1.000000 .
C11 C 0.1452(15) 0.8913(12) -0.1427(10) 0.047(3) Uani 1.000000 .
H11 H 0.0958(15) 0.8379(12) -0.1057(10) 0.056(4) Uiso 1.000000 R
C12 C 0.3258(12) 1.0814(10) -0.0869(9) 0.034(3) Uani 1.000000 .
H12 H 0.3820(12) 1.1311(10) -0.1186(9) 0.041(3) Uiso 1.000000 R
C16 C 0.3924(14) 1.2655(11) 0.0930(10) 0.041(3) Uani 1.000000 .
C9 C 0.2765(13) 1.0291(11) -0.1448(9) 0.035(3) Uani 1.000000 .
S2 S 0.2367(4) 0.7879(3) 0.3875(3) 0.0485(8) Uani 1.000000 .
C20 C 0.4046(17) 1.2006(12) 0.2813(12) 0.057(4) Uani 1.000000 .
H20 H 0.3912(17) 1.1495(12) 0.3481(12) 0.068(5) Uiso 1.000000 R
C19 C 0.4476(18) 1.2973(13) 0.2684(12) 0.064(4) Uani 1.000000 .
H19 H 0.4675(18) 1.3088(13) 0.3282(12) 0.077(5) Uiso 1.000000 R
C21 C 0.3817(14) 1.1813(12) 0.1922(10) 0.044(3) Uani 1.000000 .
C17 C 0.4343(15) 1.3633(12) 0.0790(12) 0.050(3) Uani 1.000000 .
H17 H 0.4433(15) 1.4168(12) 0.0121(12) 0.060(4) Uiso 1.000000 R
C18 C 0.4622(18) 1.3775(13) 0.1701(12) 0.061(4) Uani 1.000000 .
H18 H 0.4911(18) 1.4418(13) 0.1647(12) 0.073(5) Uiso 1.000000 R
O5 O 0.1178(12) 0.8695(10) -0.3058(8) 0.070(3) Uani 1.000000 .
C6 C 0.1686(15) 0.9150(12) -0.2469(10) 0.047(3) Uani 1.000000 .
C8 C 0.2949(15) 1.0497(13) -0.2514(10) 0.049(3) Uani 1.000000 .
H8 H 0.3459(15) 1.1016(13) -0.2888(10) 0.059(4) Uiso 1.000000 R
C7 C 0.2414(16) 0.9967(12) -0.3012(10) 0.052(3) Uani 1.000000 .
H7 H 0.2530(16) 1.0147(12) -0.3724(10) 0.062(4) Uiso 1.000000 R
C5 C 0.055(2) 0.7771(15) -0.2508(14) 0.078(5) Uani 1.000000 .
H5a H 0.030(13) 0.748(8) -0.299(3) 0.117(8) Uiso 1.000000 GR
H5b H 0.128(5) 0.713(5) -0.194(6) 0.117(8) Uiso 1.000000 GR
H5c H -0.034(8) 0.809(3) -0.223(8) 0.117(8) Uiso 1.000000 GR
O2 O 0.1348(12) 0.7581(10) 0.3312(7) 0.067(3) Uani 1.000000 .
O1 O 0.0245(11) 1.3138(9) -0.0035(8) 0.063(3) Uani 1.000000 .
C3 C 0.1508(19) 0.8114(15) 0.4958(11) 0.071(5) Uani 1.000000 .
H3a H 0.224(3) 0.811(10) 0.543(5) 0.106(7) Uiso 1.000000 GR
H3b H 0.070(8) 0.887(5) 0.4697(13) 0.106(7) Uiso 1.000000 GR
H3c H 0.111(11) 0.748(5) 0.534(5) 0.106(7) Uiso 1.000000 GR
C1 C -0.0508(17) 1.5311(14) -0.1518(15) 0.075(5) Uani 1.000000 .
H1a H -0.029(10) 1.558(3) -0.100(5) 0.113(7) Uiso 1.000000 GR
H1b H -0.022(10) 1.5756(17) -0.219(5) 0.113(7) Uiso 1.000000 GR
H1c H -0.1567(18) 1.5437(19) -0.160(9) 0.113(7) Uiso 1.000000 GR
C2 C -0.0379(18) 1.3401(17) -0.1933(14) 0.079(5) Uani 1.000000 .
H2a H -0.027(12) 1.385(8) -0.2658(15) 0.118(8) Uiso 1.000000 GR
H2b H 0.007(9) 1.256(3) -0.176(6) 0.118(8) Uiso 1.000000 GR
H2c H -0.143(3) 1.358(10) -0.184(7) 0.118(8) Uiso 1.000000 GR
C4 C 0.3978(19) 0.6581(13) 0.4518(13) 0.075(5) Uani 1.000000 .
H4a H 0.440(8) 0.626(6) 0.402(3) 0.112(7) Uiso 1.000000 GR
H4b H 0.472(6) 0.679(2) 0.480(8) 0.112(7) Uiso 1.000000 GR
H4c H 0.369(3) 0.599(4) 0.509(6) 0.112(7) Uiso 1.000000 GR

loop_
_atom_site_aniso_label
_atom_site_aniso_U_11
_atom_site_aniso_U_22
_atom_site_aniso_U_33
_atom_site_aniso_U_12
_atom_site_aniso_U_13
_atom_site_aniso_U_23
Pt2 0.0580(3) 0.0406(3) 0.0258(3) -0.0237(2) 0.0068(2) -0.0139(2)
Pt1 0.0692(4) 0.0366(3) 0.0339(3) -0.0236(3) 0.0135(3) -0.0146(2)
S1 0.061(2) 0.048(2) 0.047(2) -0.0238(17) 0.0062(17) -0.0195(17)
Cl2 0.083(3) 0.068(3) 0.094(3) -0.038(2) 0.048(3) -0.040(3)
Cl3 0.101(3) 0.078(3) 0.0304(17) -0.055(2) -0.0019(18) -0.0141(18)
N2 0.063(7) 0.036(6) 0.025(5) -0.022(5) -0.000(5) -0.015(5)
O3 0.087(8) 0.076(8) 0.051(6) -0.038(6) 0.016(6) -0.034(6)
O4 0.068(6) 0.049(5) 0.026(4) -0.035(5) 0.014(4) -0.020(4)
N1 0.058(7) 0.039(6) 0.039(6) -0.026(5) 0.007(5) -0.018(5)
C15 0.040(6) 0.031(6) 0.019(5) -0.010(5) -0.002(5) -0.008(5)
C13 0.041(6) 0.034(6) 0.029(6) -0.015(5) 0.009(5) -0.019(5)
C10 0.048(7) 0.043(7) 0.035(7) -0.015(6) 0.005(6) -0.020(6)
C14 0.046(7) 0.034(7) 0.031(6) -0.017(5) 0.009(5) -0.018(5)
Cl1 0.124(4) 0.073(3) 0.043(2) -0.029(3) 0.019(2) -0.009(2)
C11 0.065(9) 0.057(9) 0.037(7) -0.036(7) 0.017(6) -0.027(7)
C12 0.037(6) 0.029(6) 0.033(6) -0.013(5) 0.001(5) -0.008(5)
C16 0.054(8) 0.041(7) 0.036(7) -0.018(6) 0.007(6) -0.022(6)
C9 0.041(7) 0.039(7) 0.033(6) -0.019(5) 0.008(5) -0.018(6)
S2 0.075(2) 0.051(2) 0.0321(17) -0.0361(18) 0.0182(16) -0.0187(16)
C20 0.087(11) 0.046(9) 0.050(9) -0.027(8) 0.005(8) -0.029(7)
C19 0.099(12) 0.047(9) 0.053(9) -0.017(8) -0.012(8) -0.032(8)
C21 0.052(8) 0.042(8) 0.037(7) -0.015(6) 0.000(6) -0.017(6)
C17 0.062(9) 0.044(8) 0.056(9) -0.032(7) 0.008(7) -0.022(7)
C18 0.091(11) 0.047(9) 0.054(9) -0.036(8) 0.001(8) -0.021(8)
O5 0.109(8) 0.098(9) 0.046(6) -0.070(7) 0.026(6) -0.046(6)
C6 0.058(8) 0.057(9) 0.036(7) -0.026(7) 0.010(6) -0.025(7)
C8 0.056(8) 0.070(10) 0.036(7) -0.034(7) 0.020(6) -0.027(7)
C7 0.082(10) 0.057(9) 0.031(7) -0.036(8) 0.014(7) -0.025(7)
C5 0.123(14) 0.087(13) 0.081(12) -0.077(12) 0.036(11) -0.060(11)
O2 0.107(8) 0.088(8) 0.043(6) -0.073(7) 0.031(6) -0.035(6)
O1 0.065(6) 0.073(7) 0.061(7) -0.042(6) 0.024(5) -0.023(6)
C3 0.099(13) 0.087(12) 0.041(9) -0.042(10) 0.036(9) -0.036(9)
C1 0.062(10) 0.055(10) 0.094(14) -0.003(8) -0.005(9) -0.029(10)
C2 0.078(11) 0.099(14) 0.074(12) -0.051(10) -0.003(9) -0.033(11)
C4 0.102(13) 0.042(9) 0.066(11) -0.031(9) -0.001(10) -0.003(8)

loop_
_atom_type_symbol
_atom_type_scat_dispersion_real
_atom_type_scat_dispersion_imag
_atom_type_scat_Cromer_Mann_a1
_atom_type_scat_Cromer_Mann_a2
_atom_type_scat_Cromer_Mann_a3
_atom_type_scat_Cromer_Mann_a4
_atom_type_scat_Cromer_Mann_b1
_atom_type_scat_Cromer_Mann_b2
_atom_type_scat_Cromer_Mann_b3
_atom_type_scat_Cromer_Mann_b4
_atom_type_scat_Cromer_Mann_c
_atom_type_scat_source
_atom_type_scat_dispersion_source
C 0.00347 0.00161 2.31000 1.02000 1.58860 0.86500 20.84390 10.20750 0.56870 51.65120 0.215599998832 'International Tables Volume C Table 6.1.1.4 (pp. 500-502)' 'Henke, Gullikson and Davis, At. Data and Nucl. Data Tables, 1993, 54, 2'
Pt -1.63788 8.57892 27.00590 17.76390 15.71310 5.78370 1.51293 8.81174 0.42459 38.61030 11.6883001328 'International Tables Volume C Table 6.1.1.4 (pp. 500-502)' 'Henke, Gullikson and Davis, At. Data and Nucl. Data Tables, 1993, 54, 2'
Cl 0.14873 0.16029 11.46040 7.19640 6.25560 1.64550 0.01040 1.16620 18.51940 47.77840 -9.55739974976 'International Tables Volume C Table 6.1.1.4 (pp. 500-502)' 'Henke, Gullikson and Davis, At. Data and Nucl. Data Tables, 1993, 54, 2'
H 0.00000 0.00000 0.49300 0.32291 0.14019 0.04081 10.51090 26.12570 3.14236 57.79970 0.0030380000826 'International Tables Volume C Table 6.1.1.4 (pp. 500-502)' 'Henke, Gullikson and Davis, At. Data and Nucl. Data Tables, 1993, 54, 2'
O 0.01158 0.00611 3.04850 2.28680 1.54630 0.86700 13.27710 5.70110 0.32390 32.90890 0.250800013542 'International Tables Volume C Table 6.1.1.4 (pp. 500-502)' 'Henke, Gullikson and Davis, At. Data and Nucl. Data Tables, 1993, 54, 2'
N 0.00653 0.00323 12.21260 3.13220 2.01250 1.16630 0.00570 9.89330 28.99750 0.58260 -11.5290002823 'International Tables Volume C Table 6.1.1.4 (pp. 500-502)' 'Henke, Gullikson and Davis, At. Data and Nucl. Data Tables, 1993, 54, 2'
S 0.12424 0.12443 6.90530 5.20340 1.43790 1.58630 1.46790 22.21510 0.25360 56.17200 0.866900026798 'International Tables Volume C Table 6.1.1.4 (pp. 500-502)' 'Henke, Gullikson and Davis, At. Data and Nucl. Data Tables, 1993, 54, 2'

loop_
_geom_angle_atom_site_label_1
_geom_angle_atom_site_label_2
_geom_angle_atom_site_label_3
_geom_angle
N2 Pt2 Cl3 97.0(3)
O3 Pt2 Cl3 172.8(3)
O3 Pt2 N2 89.3(4)
S2 Pt2 Cl3 87.27(13)
S2 Pt2 N2 175.7(3)
S2 Pt2 O3 86.5(3)
Cl2 Pt1 S1 179.26(15)
N1 Pt1 S1 90.6(3)
N1 Pt1 Cl2 88.7(3)
Cl1 Pt1 S1 91.08(16)
Cl1 Pt1 Cl2 89.64(18)
Cl1 Pt1 N1 178.0(3)
O1 S1 Pt1 116.5(4)
C1 S1 Pt1 110.9(6)
C1 S1 O1 109.2(8)
C2 S1 Pt1 110.1(6)
C2 S1 O1 107.4(7)
C2 S1 C1 101.7(9)
C15 N2 Pt2 122.9(7)
C21 N2 Pt2 131.3(8)
C21 N2 C15 105.7(10)
C14 O3 Pt2 126.6(8)
C14 O4 C10 121.5(9)
C15 N1 Pt1 128.6(8)
C16 N1 Pt1 121.1(8)
C16 N1 C15 106.3(10)
N1 C15 N2 111.8(10)
C13 C15 N2 126.6(10)
C13 C15 N1 121.6(10)
C14 C13 C15 121.5(10)
C12 C13 C15 121.9(10)
C12 C13 C14 116.6(10)
C11 C10 O4 116.5(11)
C9 C10 O4 119.1(10)
C9 C10 C11 124.4(11)
O4 C14 O3 113.4(10)
C13 C14 O3 125.0(11)
C13 C14 O4 121.5(10)
H11 C11 C10 121.3(7)
C6 C11 C10 117.4(12)
C6 C11 H11 121.3(8)
H12 C12 C13 118.9(7)
C9 C12 C13 122.3(10)
C9 C12 H12 118.9(6)
C21 C16 N1 107.9(10)
C17 C16 N1 128.5(12)
C17 C16 C21 123.5(12)
C12 C9 C10 118.6(11)
C8 C9 C10 114.9(11)
C8 C9 C12 126.5(11)
O2 S2 Pt2 113.2(4)
C3 S2 Pt2 110.9(6)
C3 S2 O2 108.9(7)
C4 S2 Pt2 112.1(5)
C4 S2 O2 108.6(7)
C4 S2 C3 102.5(8)
C19 C20 H20 120.8(9)
C21 C20 H20 120.8(8)
C21 C20 C19 118.4(14)
H19 C19 C20 118.9(9)
C18 C19 C20 122.2(13)
C18 C19 H19 118.9(8)
C16 C21 N2 108.2(11)
C20 C21 N2 133.3(12)
C20 C21 C16 118.4(12)
H17 C17 C16 121.7(8)
C18 C17 C16 116.6(13)
C18 C17 H17 121.7(8)
C17 C18 C19 120.7(13)
H18 C18 C19 119.7(8)
H18 C18 C17 119.7(8)
C5 O5 C6 116.7(11)
O5 C6 C11 124.6(12)
C7 C6 C11 120.2(12)
C7 C6 O5 115.1(11)
H8 C8 C9 118.8(7)
C7 C8 C9 122.4(12)
C7 C8 H8 118.8(8)
C8 C7 C6 120.6(12)
H7 C7 C6 119.7(7)
H7 C7 C8 119.7(8)
H5a C5 O5 109.5
H5b C5 O5 109.5
H5b C5 H5a 109.5
H5c C5 O5 109.5
H5c C5 H5a 109.5
H5c C5 H5b 109.5
H3a C3 S2 109.5
H3b C3 S2 109.5
H3b C3 H3a 109.5
H3c C3 S2 109.5
H3c C3 H3a 109.5
H3c C3 H3b 109.5
H1a C1 S1 109.5
H1b C1 S1 109.5
H1b C1 H1a 109.5
H1c C1 S1 109.5
H1c C1 H1a 109.5
H1c C1 H1b 109.5
H2a C2 S1 109.5
H2b C2 S1 109.5
H2b C2 H2a 109.5
H2c C2 S1 109.5
H2c C2 H2a 109.5
H2c C2 H2b 109.5
H4a C4 S2 109.5
H4b C4 S2 109.5
H4b C4 H4a 109.5
H4c C4 S2 109.5
H4c C4 H4a 109.5
H4c C4 H4b 109.5

loop_
_geom_bond_atom_site_label_1
_geom_bond_atom_site_label_2
_geom_bond_distance
Pt2 Cl3 2.308(3)
Pt2 N2 2.049(10)
Pt2 O3 2.012(10)
Pt2 S2 2.219(3)
Pt1 S1 2.209(4)
Pt1 Cl2 2.311(4)
Pt1 N1 2.034(10)
Pt1 Cl1 2.295(4)
S1 O1 1.431(10)
S1 C1 1.756(15)
S1 C2 1.749(15)
N2 C15 1.371(13)
N2 C21 1.397(15)
O3 C14 1.294(14)
O4 C10 1.393(14)
O4 C14 1.332(13)
N1 C15 1.361(14)
N1 C16 1.394(15)
C15 C13 1.440(14)
C13 C14 1.427(15)
C13 C12 1.375(15)
C10 C11 1.390(16)
C10 C9 1.396(16)
C11 H11 0.9300
C11 C6 1.378(17)
C12 H12 0.9300
C12 C9 1.404(15)
C16 C21 1.395(17)
C16 C17 1.383(16)
C9 C8 1.409(16)
S2 O2 1.480(10)
S2 C3 1.775(13)
S2 C4 1.777(16)
C20 H20 0.9300
C20 C19 1.380(19)
C20 C21 1.388(17)
C19 H19 0.9300
C19 C18 1.38(2)
C17 H17 0.9300
C17 C18 1.389(19)
C18 H18 0.9300
O5 C6 1.352(15)
O5 C5 1.434(16)
C6 C7 1.397(17)
C8 H8 0.9300
C8 C7 1.348(17)
C7 H7 0.9300
C5 H5a 0.9600
C5 H5b 0.9600
C5 H5c 0.9600
C3 H3a 0.9600
C3 H3b 0.9600
C3 H3c 0.9600
C1 H1a 0.9600
C1 H1b 0.9600
C1 H1c 0.9600
C2 H2a 0.9600
C2 H2b 0.9600
C2 H2c 0.9600
C4 H4a 0.9600
C4 H4b 0.9600
C4 H4c 0.9600
